data_1524809
loop_
_publ_author_name
'Leskelae, M.'
'Valkonen, J.'
'Hoppe, R.'

_publ_section_title
;
 The crystal structure, thermal behaviour and IR spectrum of copper
 tetraammine dithionate
;
_journal_name_full 'Acta Chemica Scandinavica, Series A: (28,1974-)'
_journal_page_first 805
_journal_page_last 809
_journal_volume 32
_journal_year 1978
_chemical_formula_sum 'Cu H12 N4 O6 S2'
_chemical_name_systematic '(Cu (N H3)4) (S2 O6)'
_space_group_IT_number 14
_symmetry_space_group_name_Hall '-P 2ybc'
_symmetry_space_group_name_H-M 'P 1 21/c 1'
_cell_angle_alpha 90
_cell_angle_beta 145.12
_cell_angle_gamma 90
_cell_formula_units_Z 2
_cell_length_a 7.148
_cell_length_b 10.604
_cell_length_c 11.675
_cell_volume 506.058
_citation_journal_id_ASTM ACAPCT
_cod_data_source_file Leskelae_ACAPCT_1978_420.cif
_cod_data_source_block H12Cu1N4O6S2
_cod_original_cell_volume 506.0583
_cod_original_formula_sum 'H12 Cu1 N4 O6 S2'
_cod_database_code 1524809

loop_
_symmetry_equiv_pos_as_xyz
x,y,z
-x,y+1/2,-z+1/2
-x,-y,-z
x,-y-1/2,z-1/2

loop_
_atom_site_label
_atom_site_type_symbol
_atom_site_fract_x
_atom_site_fract_y
_atom_site_fract_z
_atom_site_occupancy
_atom_site_U_iso_or_equiv
_atom_site_attached_hydrogens
N2 N-3 0.083 0.6493 0.4339 1 0.0 3
O1 O-2 0.4161 0.5986 0.2331 1 0.0 0
O3 O-2 0.0899 0.1151 0.4107 1 0.0 0
Cu1 Cu+2 0 0 0 1 0.0 0
O2 O-2 0.7798 0.9161 0.2547 1 0.0 0
N1 N-3 0.8427 0.3912 0.2877 1 0.0 3
S1 S+5 0.8638 0.0322 0.3591 1 0.0 0
